data_4307515
loop_
_publ_author_name
'Meaghan E. Germain'
'Thomas R. Vargo'
'Peter G. Khalifah'
'Michael J. Knapp'

_publ_section_title
;
Fluorescent Detection of Nitroaromatics and 2,3-Dimethyl- 2,3-dinitrobutane
(DMNB) by a Zinc Complex: (salophen)Zn
;
_journal_name_full 'Inorganic Chemistry'
_journal_page_first 4422
_journal_page_last 4429
_journal_paper_doi 10.1021/ic062012c
_journal_volume 46
_journal_year 2007
_chemical_compound_source 'synthesis as described'
_chemical_formula_moiety 'C41 H51 N3 O2 Zn1'
_chemical_formula_sum 'C41 H51 N3 O2 Zn'
_chemical_formula_weight 683.22
_chemical_name_common (salen)Zn(py)
_chemical_name_systematic
;
 ?
;
_space_group_IT_number 57
_symmetry_cell_setting orthorhombic
_symmetry_Int_Tables_number 57
_symmetry_space_group_name_Hall '-P 2c 2b'
_symmetry_space_group_name_H-M 'P b c m'
_atom_sites_solution_hydrogens geom
_atom_sites_solution_primary direct
_atom_sites_solution_secondary difmap
_audit_conform_dict_location ftp://ftp.iucr.org/pub/cif_core.dic
_audit_conform_dict_name cif_core.dic
_audit_conform_dict_version 2.3
_audit_creation_date 2005-06-24T08:55:49-00:00
_audit_creation_method 'WinGX routine CIF_UPDATE'
_cell_angle_alpha 90
_cell_angle_beta 90
_cell_angle_gamma 90
_cell_formula_units_Z 4
_cell_length_a 15.4018(2)
_cell_length_b 10.45560(10)
_cell_length_c 23.1113(3)
_cell_measurement_reflns_used 0
_cell_measurement_temperature 120
_cell_measurement_theta_max 0
_cell_measurement_theta_min 0
_cell_measurement_wavelength 0.71073
_cell_volume 3721.73(8)
_computing_cell_refinement 'HKL Scalepack (Otwinowski & Minor 1997)'
_computing_data_collection 'Collect (Nonius BV, 1997-2000)'
_computing_data_reduction 'HKL Denzo and Scalepack (Otwinowski & Minor 1997)'
_computing_molecular_graphics 'Ortep-3 for Windows (Farrugia, 1997)'
_computing_publication_material 'WinGX publication routines (Farrugia, 1999)'
_computing_structure_refinement 'SHELXL-97 (Sheldrick, 1997)'
_computing_structure_solution 'SHELXS-86 (Sheldrick, 1986)'
_diffrn_ambient_temperature 120
_diffrn_detector_area_resol_mean 9
_diffrn_measured_fraction_theta_full 0.994
_diffrn_measured_fraction_theta_max 0.994
_diffrn_measurement_device '95mm CCD camera on \k-goniostat'
_diffrn_measurement_device_type KappaCCD
_diffrn_measurement_method CCD
_diffrn_orient_matrix_type 'by Nonius Collect from scalepack cell'
_diffrn_orient_matrix_UB_11 0.0191698
_diffrn_orient_matrix_UB_12 -0.0289982
_diffrn_orient_matrix_UB_13 0.0377298
_diffrn_orient_matrix_UB_21 -0.091711
_diffrn_orient_matrix_UB_22 -0.017655
_diffrn_orient_matrix_UB_23 0.0035105
_diffrn_orient_matrix_UB_31 0.0192121
_diffrn_orient_matrix_UB_32 -0.0553437
_diffrn_orient_matrix_UB_33 -0.020889
_diffrn_radiation_monochromator graphite
_diffrn_radiation_probe x-ray
_diffrn_radiation_type MoK\a
_diffrn_radiation_wavelength 0.71073
_diffrn_reflns_av_R_equivalents 0.0197
_diffrn_reflns_av_unetI/netI 0.0297
_diffrn_reflns_limit_h_max 20
_diffrn_reflns_limit_h_min -19
_diffrn_reflns_limit_k_max 13
_diffrn_reflns_limit_k_min -13
_diffrn_reflns_limit_l_max 29
_diffrn_reflns_limit_l_min -30
_diffrn_reflns_number 8092
_diffrn_reflns_theta_full 27.49
_diffrn_reflns_theta_max 27.49
_diffrn_reflns_theta_min 3.73
_exptl_absorpt_coefficient_mu 0.697
_exptl_absorpt_correction_type none
_exptl_crystal_colour orange
_exptl_crystal_density_diffrn 1.219
_exptl_crystal_density_method 'not measured'
_exptl_crystal_description prism
_exptl_crystal_F_000 1456
_exptl_crystal_size_max 0.4
_exptl_crystal_size_mid 0.3
_exptl_crystal_size_min 0.3
_refine_diff_density_max 0.39
_refine_diff_density_min -0.49
_refine_diff_density_rms 0.053
_refine_ls_extinction_coef 0.0016(4)
_refine_ls_extinction_expression Fc^*^=kFc[1+0.001xFc^2^\l^3^/sin(2\q)]^-1/4^
_refine_ls_extinction_method SHELXL
_refine_ls_goodness_of_fit_ref 1.046
_refine_ls_hydrogen_treatment mixed
_refine_ls_matrix_type full
_refine_ls_number_parameters 331
_refine_ls_number_reflns 4354
_refine_ls_number_restraints 1
_refine_ls_restrained_S_all 1.046
_refine_ls_R_factor_all 0.0429
_refine_ls_R_factor_gt 0.0327
_refine_ls_shift/su_max 0.091
_refine_ls_shift/su_mean 0.001
_refine_ls_structure_factor_coef Fsqd
_refine_ls_weighting_details 'calc w=1/[\s^2^(Fo^2^)+(0.0418P)^2^+1.8365P] where P=(Fo^2^+2Fc^2^)/3'
_refine_ls_weighting_scheme calc
_refine_ls_wR_factor_gt 0.0799
_refine_ls_wR_factor_ref 0.0859
_reflns_number_gt 3685
_reflns_number_total 4354
_reflns_threshold_expression >2sigma(I)
_cod_data_source_file ic062012c-file003_3.cif
_cod_data_source_block 3
_cod_original_cell_volume 3721.73(9)
_cod_original_formula_sum 'C41 H51 N3 O2 Zn1'
_cod_database_code 4307515

loop_
_symmetry_equiv_pos_as_xyz
'x, y, z'
'-x, -y, z+1/2'
'x, -y+1/2, -z'
'-x, y+1/2, -z+1/2'
'-x, -y, -z'
'x, y, -z-1/2'
'-x, y-1/2, z'
'x, -y-1/2, z-1/2'

loop_
_atom_site_label
_atom_site_type_symbol
_atom_site_fract_x
_atom_site_fract_y
_atom_site_fract_z
_atom_site_U_iso_or_equiv
_atom_site_adp_type
_atom_site_occupancy
_atom_site_symmetry_multiplicity
_atom_site_calc_flag
_atom_site_refinement_flags
_atom_site_disorder_assembly
_atom_site_disorder_group
C3 C 0.74794(10) 0.04328(13) 0.36819(6) 0.0188(3) Uani 1 1 d . . .
C4 C 0.81144(9) -0.01268(14) 0.40666(6) 0.0191(3) Uani 1 1 d . . .
C5 C 0.90033(10) -0.05468(14) 0.38303(6) 0.0214(3) Uani 1 1 d . . .
C6 C 0.88873(11) -0.15484(16) 0.33494(7) 0.0247(3) Uani 1 1 d . . .
C7 C 0.94954(12) 0.06206(17) 0.36012(9) 0.0328(4) Uani 1 1 d . . .
C8 C 0.95690(12) -0.11725(19) 0.42991(7) 0.0299(4) Uani 1 1 d . . .
C9 C 0.79188(10) -0.02332(15) 0.46473(7) 0.0216(3) Uani 1 1 d . . .
C10 C 0.71189(10) 0.01386(15) 0.49010(6) 0.0220(3) Uani 1 1 d . . .
C11 C 0.70012(10) 0.00185(17) 0.55569(7) 0.0261(3) Uani 1 1 d . . .
C12 C 0.76970(14) 0.0827(2) 0.58637(8) 0.0398(5) Uani 1 1 d . . .
C13 C 0.70893(16) -0.1388(2) 0.57387(9) 0.0411(5) Uani 1 1 d . . .
C14 C 0.61111(12) 0.0501(2) 0.57524(7) 0.0325(4) Uani 1 1 d . . .
C15 C 0.65060(10) 0.06102(15) 0.45324(7) 0.0224(3) Uani 1 1 d . . .
C16 C 0.66582(10) 0.07716(14) 0.39305(6) 0.0208(3) Uani 1 1 d . . .
C17 C 0.59501(10) 0.13048(14) 0.36084(6) 0.0208(3) Uani 1 1 d . . .
C19 C 0.52138(9) 0.21929(14) 0.28057(6) 0.0203(3) Uani 1 1 d . . .
C20 C 0.45282(10) 0.27715(15) 0.31024(7) 0.0235(3) Uani 1 1 d . . .
C21 C 0.38420(11) 0.33121(15) 0.28007(7) 0.0250(3) Uani 1 1 d . . .
C23 C 0.71051(17) 0.4314(2) 0.25 0.0282(5) Uani 1 2 d S . .
C24 C 0.7500(2) 0.5503(2) 0.25 0.0369(6) Uani 1 2 d SD . .
C25 C 0.8398(2) 0.5574(2) 0.25 0.0359(6) Uani 1 2 d S . .
C26 C 0.88698(19) 0.4460(2) 0.25 0.0327(5) Uani 1 2 d S . .
C27 C 0.84343(15) 0.3304(2) 0.25 0.0248(5) Uani 1 2 d S . .
O2 O 0.76614(7) 0.05871(10) 0.31367(4) 0.0208(2) Uani 1 1 d . . .
N18 N 0.59553(8) 0.16476(12) 0.30691(5) 0.0203(3) Uani 1 1 d . . .
N22 N 0.75629(12) 0.32218(17) 0.25 0.0209(4) Uani 1 2 d S . .
Zn1 Zn 0.700122(15) 0.13982(2) 0.25 0.01833(10) Uani 1 2 d S . .
H6A H 0.8574(12) -0.233(2) 0.3488(8) 0.035(5) Uiso 1 1 d . . .
H6B H 0.9465(14) -0.1818(19) 0.3200(9) 0.037(5) Uiso 1 1 d . . .
H6C H 0.8567(14) -0.1219(19) 0.3028(10) 0.041(6) Uiso 1 1 d . . .
H7A H 0.9213(14) 0.100(2) 0.3287(9) 0.038(5) Uiso 1 1 d . . .
H7B H 1.0079(15) 0.0393(19) 0.3483(9) 0.042(6) Uiso 1 1 d . . .
H7C H 0.9574(15) 0.129(2) 0.3908(10) 0.049(6) Uiso 1 1 d . . .
H8A H 1.0118(15) -0.1401(19) 0.4121(9) 0.040(6) Uiso 1 1 d . . .
H8B H 0.9714(14) -0.059(2) 0.4610(10) 0.043(6) Uiso 1 1 d . . .
H8C H 0.9290(13) -0.1949(18) 0.4472(8) 0.030(5) Uiso 1 1 d . . .
H9 H 0.8334(13) -0.0576(18) 0.4905(9) 0.030(5) Uiso 1 1 d . . .
H12A H 0.7630(14) 0.075(2) 0.6282(10) 0.041(6) Uiso 1 1 d . . .
H12B H 0.8252(16) 0.050(2) 0.5780(10) 0.050(6) Uiso 1 1 d . . .
H12C H 0.7651(16) 0.173(2) 0.5756(11) 0.054(7) Uiso 1 1 d . . .
H13A H 0.7033(13) -0.1457(19) 0.6153(11) 0.040(6) Uiso 1 1 d . . .
H13B H 0.7644(18) -0.175(2) 0.5619(11) 0.061(7) Uiso 1 1 d . . .
H13C H 0.6658(16) -0.192(2) 0.5534(11) 0.052(7) Uiso 1 1 d . . .
H14A H 0.5623(14) -0.0004(19) 0.5579(9) 0.036(5) Uiso 1 1 d . . .
H14B H 0.6002(14) 0.140(2) 0.5654(9) 0.038(6) Uiso 1 1 d . . .
H14C H 0.6074(12) 0.0421(17) 0.6176(9) 0.030(5) Uiso 1 1 d . . .
H15 H 0.5949(13) 0.0876(18) 0.4675(8) 0.026(4) Uiso 1 1 d . . .
H17 H 0.5417(12) 0.1388(16) 0.3827(8) 0.022(4) Uiso 1 1 d . . .
H20 H 0.4544(11) 0.2818(17) 0.3515(8) 0.026(5) Uiso 1 1 d . . .
H21 H 0.3381(14) 0.3693(17) 0.3003(8) 0.028(5) Uiso 1 1 d . . .
H23 H 0.647(2) 0.419(3) 0.25 0.031(7) Uiso 1 2 d S . .
H24 H 0.7099(16) 0.615(2) 0.25 0.034(8) Uiso 1 2 d SD . .
H25 H 0.868(2) 0.640(3) 0.25 0.044(9) Uiso 1 2 d S . .
H26 H 0.949(2) 0.446(3) 0.25 0.047(9) Uiso 1 2 d S . .
H27 H 0.8756(17) 0.248(3) 0.25 0.027(6) Uiso 1 2 d S . .

loop_
_atom_site_aniso_label
_atom_site_aniso_U_11
_atom_site_aniso_U_22
_atom_site_aniso_U_33
_atom_site_aniso_U_23
_atom_site_aniso_U_13
_atom_site_aniso_U_12
C3 0.0189(7) 0.0186(7) 0.0191(7) -0.0007(5) -0.0005(6) -0.0029(6)
C4 0.0179(7) 0.0197(7) 0.0198(7) -0.0023(6) -0.0005(5) -0.0011(6)
C5 0.0178(7) 0.0244(7) 0.0220(7) -0.0014(6) 0.0003(6) 0.0005(6)
C6 0.0241(8) 0.0280(8) 0.0219(8) -0.0043(6) 0.0001(6) 0.0038(7)
C7 0.0216(9) 0.0291(9) 0.0476(11) 0.0009(8) 0.0054(8) -0.0037(7)
C8 0.0224(9) 0.0433(10) 0.0240(8) -0.0045(7) -0.0029(7) 0.0096(7)
C9 0.0204(8) 0.0238(7) 0.0206(7) -0.0003(6) -0.0024(6) 0.0012(6)
C10 0.0212(8) 0.0251(7) 0.0199(7) -0.0021(6) 0.0000(6) -0.0011(6)
C11 0.0254(8) 0.0363(9) 0.0166(7) 0.0004(6) 0.0006(6) 0.0022(7)
C12 0.0310(10) 0.0664(14) 0.0220(9) -0.0095(9) -0.0005(7) -0.0021(10)
C13 0.0542(13) 0.0441(11) 0.0249(9) 0.0098(8) 0.0079(9) 0.0124(10)
C14 0.0290(9) 0.0485(11) 0.0202(8) 0.0005(7) 0.0045(7) 0.0035(8)
C15 0.0185(8) 0.0276(8) 0.0210(7) -0.0010(6) 0.0017(6) -0.0002(6)
C16 0.0192(7) 0.0240(7) 0.0192(7) 0.0000(6) 0.0003(6) -0.0009(6)
C17 0.0154(7) 0.0260(7) 0.0210(7) -0.0010(6) 0.0025(6) 0.0003(6)
C19 0.0164(7) 0.0222(7) 0.0224(7) -0.0006(6) -0.0005(6) 0.0011(5)
C20 0.0211(8) 0.0267(8) 0.0227(8) -0.0013(6) 0.0011(6) 0.0011(6)
C21 0.0187(8) 0.0245(7) 0.0318(8) -0.0025(6) 0.0029(6) 0.0031(6)
C23 0.0332(14) 0.0300(12) 0.0213(11) 0 0 0.0072(10)
C24 0.0613(19) 0.0232(12) 0.0261(12) 0 0 0.0073(12)
C25 0.0584(18) 0.0255(12) 0.0236(12) 0 0 -0.0138(12)
C26 0.0358(14) 0.0359(13) 0.0263(12) 0 0 -0.0137(11)
C27 0.0241(12) 0.0264(11) 0.0239(11) 0 0 -0.0018(9)
O2 0.0177(5) 0.0271(5) 0.0177(5) 0.0013(4) 0.0009(4) 0.0010(4)
N18 0.0162(6) 0.0253(6) 0.0193(6) -0.0014(5) 0.0001(5) 0.0017(5)
N22 0.0239(10) 0.0219(8) 0.0169(8) 0 0 0.0000(7)
Zn1 0.01610(14) 0.02213(14) 0.01675(14) 0 0 0.00015(9)

loop_
_atom_type_symbol
_atom_type_number_in_cell
C 164
H 204
N 12
O 8
Zn 4

loop_
_geom_angle_atom_site_label_1
_geom_angle_atom_site_label_2
_geom_angle_atom_site_label_3
_geom_angle
_geom_angle_site_symmetry_1
_geom_angle_site_symmetry_3
_geom_angle_publ_flag
O2 C3 C16 123.21(13) . . ?
O2 C3 C4 120.01(13) . . ?
C16 C3 C4 116.77(13) . . ?
C9 C4 C3 118.88(14) . . ?
C9 C4 C5 121.12(13) . . ?
C3 C4 C5 119.96(13) . . ?
C7 C5 C8 107.61(14) . . ?
C7 C5 C6 110.52(14) . . ?
C8 C5 C6 106.60(13) . . ?
C7 C5 C4 109.62(13) . . ?
C8 C5 C4 112.08(13) . . ?
C6 C5 C4 110.35(12) . . ?
C5 C6 H6A 112.3(11) . . ?
C5 C6 H6B 109.9(12) . . ?
H6A C6 H6B 108.1(16) . . ?
C5 C6 H6C 112.1(12) . . ?
H6A C6 H6C 107.1(16) . . ?
H6B C6 H6C 107.1(17) . . ?
C5 C7 H7A 112.0(13) . . ?
C5 C7 H7B 111.1(12) . . ?
H7A C7 H7B 108.4(18) . . ?
C5 C7 H7C 111.7(13) . . ?
H7A C7 H7C 108.3(18) . . ?
H7B C7 H7C 105.0(18) . . ?
C5 C8 H8A 107.4(13) . . ?
C5 C8 H8B 112.6(12) . . ?
H8A C8 H8B 105.6(17) . . ?
C5 C8 H8C 112.5(11) . . ?
H8A C8 H8C 110.1(16) . . ?
H8B C8 H8C 108.4(16) . . ?
C4 C9 C10 124.71(14) . . ?
C4 C9 H9 119.7(12) . . ?
C10 C9 H9 115.6(12) . . ?
C15 C10 C9 116.23(14) . . ?
C15 C10 C11 124.46(14) . . ?
C9 C10 C11 119.29(13) . . ?
C14 C11 C10 111.80(13) . . ?
C14 C11 C13 108.33(15) . . ?
C10 C11 C13 109.80(14) . . ?
C14 C11 C12 107.89(15) . . ?
C10 C11 C12 109.19(14) . . ?
C13 C11 C12 109.79(16) . . ?
C11 C12 H12A 109.8(13) . . ?
C11 C12 H12B 109.7(14) . . ?
H12A C12 H12B 105.5(19) . . ?
C11 C12 H12C 111.2(15) . . ?
H12A C12 H12C 108.9(19) . . ?
H12B C12 H12C 112(2) . . ?
C11 C13 H13A 109.6(12) . . ?
C11 C13 H13B 111.7(15) . . ?
H13A C13 H13B 109(2) . . ?
C11 C13 H13C 110.3(14) . . ?
H13A C13 H13C 112.0(19) . . ?
H13B C13 H13C 104(2) . . ?
C11 C14 H14A 112.3(11) . . ?
C11 C14 H14B 113.6(13) . . ?
H14A C14 H14B 106.5(17) . . ?
C11 C14 H14C 108.5(11) . . ?
H14A C14 H14C 107.9(16) . . ?
H14B C14 H14C 107.6(16) . . ?
C10 C15 C16 122.71(15) . . ?
C10 C15 H15 120.5(11) . . ?
C16 C15 H15 116.8(11) . . ?
C15 C16 C17 115.42(14) . . ?
C15 C16 C3 120.58(14) . . ?
C17 C16 C3 123.99(13) . . ?
N18 C17 C16 127.02(14) . . ?
N18 C17 H17 118.8(11) . . ?
C16 C17 H17 114.2(10) . . ?
C20 C19 C19 119.39(9) . 6_556 ?
C20 C19 N18 125.02(13) . . ?
C19 C19 N18 115.49(8) 6_556 . ?
C21 C20 C19 120.39(15) . . ?
C21 C20 H20 120.0(11) . . ?
C19 C20 H20 119.5(11) . . ?
C20 C21 C21 120.19(9) . 6_556 ?
C20 C21 H21 119.9(12) . . ?
C21 C21 H21 119.9(12) 6_556 . ?
N22 C23 C24 122.3(2) . . ?
N22 C23 H23 114.1(16) . . ?
C24 C23 H23 123.6(16) . . ?
C25 C24 C23 119.1(2) . . ?
C25 C24 H24 129.2(18) . . ?
C23 C24 H24 111.7(18) . . ?
C26 C25 C24 118.9(2) . . ?
C26 C25 H25 121.4(19) . . ?
C24 C25 H25 119.7(19) . . ?
C25 C26 C27 119.0(3) . . ?
C25 C26 H26 122.0(19) . . ?
C27 C26 H26 119.0(19) . . ?
N22 C27 C26 122.7(2) . . ?
N22 C27 H27 116.3(15) . . ?
C26 C27 H27 121.0(15) . . ?
C3 O2 Zn1 131.49(10) . . ?
C17 N18 C19 121.34(13) . . ?
C17 N18 Zn1 124.99(10) . . ?
C19 N18 Zn1 113.62(9) . . ?
C23 N22 C27 118.0(2) . . ?
C23 N22 Zn1 123.89(17) . . ?
C27 N22 Zn1 118.09(15) . . ?
O2 Zn1 O2 96.04(6) 6_556 . ?
O2 Zn1 N22 100.25(5) 6_556 . ?
O2 Zn1 N22 100.25(5) . . ?
O2 Zn1 N18 156.15(5) 6_556 . ?
O2 Zn1 N18 88.94(5) . . ?
N22 Zn1 N18 101.79(5) . . ?
O2 Zn1 N18 88.94(5) 6_556 6_556 ?
O2 Zn1 N18 156.15(5) . 6_556 ?
N22 Zn1 N18 101.79(5) . 6_556 ?
N18 Zn1 N18 77.74(7) . 6_556 ?

loop_
_geom_bond_atom_site_label_1
_geom_bond_atom_site_label_2
_geom_bond_distance
_geom_bond_site_symmetry_2
_geom_bond_publ_flag
C3 O2 1.3009(17) . ?
C3 C16 1.434(2) . ?
C3 C4 1.446(2) . ?
C4 C9 1.380(2) . ?
C4 C5 1.538(2) . ?
C5 C7 1.531(2) . ?
C5 C8 1.537(2) . ?
C5 C6 1.538(2) . ?
C6 H6A 1.00(2) . ?
C6 H6B 0.99(2) . ?
C6 H6C 0.96(2) . ?
C7 H7A 0.93(2) . ?
C7 H7B 0.97(2) . ?
C7 H7C 1.00(2) . ?
C8 H8A 0.97(2) . ?
C8 H8B 0.97(2) . ?
C8 H8C 1.00(2) . ?
C9 C10 1.419(2) . ?
C9 H9 0.94(2) . ?
C10 C15 1.364(2) . ?
C10 C11 1.532(2) . ?
C11 C14 1.529(2) . ?
C11 C13 1.536(3) . ?
C11 C12 1.538(3) . ?
C12 H12A 0.98(2) . ?
C12 H12B 0.94(2) . ?
C12 H12C 0.98(3) . ?
C13 H13A 0.96(2) . ?
C13 H13B 0.97(3) . ?
C13 H13C 0.99(3) . ?
C14 H14A 1.00(2) . ?
C14 H14B 0.98(2) . ?
C14 H14C 0.983(19) . ?
C15 C16 1.421(2) . ?
C15 H15 0.960(19) . ?
C16 C17 1.433(2) . ?
C17 N18 1.297(2) . ?
C17 H17 0.968(19) . ?
C19 C20 1.397(2) . ?
C19 C19 1.413(3) 6_556 ?
C19 N18 1.4141(19) . ?
C20 C21 1.386(2) . ?
C20 H20 0.956(19) . ?
C21 C21 1.390(3) 6_556 ?
C21 H21 0.94(2) . ?
C23 N22 1.342(3) . ?
C23 C24 1.385(4) . ?
C23 H23 0.99(3) . ?
C24 C25 1.385(4) . ?
C24 H24 0.917(17) . ?
C25 C26 1.373(4) . ?
C25 H25 0.97(3) . ?
C26 C27 1.382(3) . ?
C26 H26 0.95(3) . ?
C27 N22 1.345(3) . ?
C27 H27 0.99(3) . ?
O2 Zn1 1.9794(10) . ?
N18 Zn1 2.0959(13) . ?
N22 Zn1 2.0937(18) . ?
Zn1 O2 1.9794(10) 6_556 ?
Zn1 N18 2.0959(13) 6_556 ?
